data_2220534
loop_
_publ_author_name
'Zhu, Kai'
'Xun, Ning'
'Wei, Ping'
'Han, Ping-Fang'

_publ_section_title
;
 6-Methylpyridin-3-amine
;
_journal_coeditor_code HK2583
_journal_issue 1
_journal_name_full 'Acta Crystallographica Section E'
_journal_page_first o124
_journal_paper_doi 10.1107/S1600536808040531
_journal_volume 65
_journal_year 2009
_chemical_formula_iupac 'C6 H8 N2'
_chemical_formula_moiety 'C6 H8 N2'
_chemical_formula_sum 'C6 H8 N2'
_chemical_formula_weight 108.14
_chemical_name_systematic
;
6-Methylpyridin-3-amine
;
_space_group_IT_number 14
_symmetry_cell_setting monoclinic
_symmetry_space_group_name_Hall '-P 2yn'
_symmetry_space_group_name_H-M 'P 1 21/n 1'
_atom_sites_solution_hydrogens geom
_atom_sites_solution_primary direct
_atom_sites_solution_secondary difmap
_audit_creation_method SHELXL-97
_cell_angle_alpha 90.00
_cell_angle_beta 105.23(3)
_cell_angle_gamma 90.00
_cell_formula_units_Z 4
_cell_length_a 8.4240(17)
_cell_length_b 7.0560(14)
_cell_length_c 10.658(2)
_cell_measurement_reflns_used 25
_cell_measurement_temperature 294(2)
_cell_measurement_theta_max 12
_cell_measurement_theta_min 10
_cell_volume 611.3(2)
_computing_cell_refinement 'CAD-4 Software (Enraf--Nonius, 1989)'
_computing_data_collection 'CAD-4 Software (Enraf--Nonius, 1989)'
_computing_data_reduction 'XCAD4 (Harms & Wocadlo, 1995)'
_computing_molecular_graphics 'ORTEP-3 for Windows (Farrugia, 1997)'
_computing_publication_material 'WinGX (Farrugia, 1999)'
_computing_structure_refinement 'SHELXL97 (Sheldrick, 2008)'
_computing_structure_solution 'SHELXS97 (Sheldrick, 2008)'
_diffrn_ambient_temperature 294(2)
_diffrn_measured_fraction_theta_full 0.999
_diffrn_measured_fraction_theta_max 0.999
_diffrn_measurement_device_type 'Enraf--Nonius CAD-4'
_diffrn_measurement_method \w/2\q
_diffrn_radiation_monochromator graphite
_diffrn_radiation_source 'fine-focus sealed tube'
_diffrn_radiation_type MoK\a
_diffrn_radiation_wavelength 0.71073
_diffrn_reflns_av_R_equivalents 0.0594
_diffrn_reflns_av_sigmaI/netI 0.0318
_diffrn_reflns_limit_h_max 9
_diffrn_reflns_limit_h_min 0
_diffrn_reflns_limit_k_max 8
_diffrn_reflns_limit_k_min 0
_diffrn_reflns_limit_l_max 12
_diffrn_reflns_limit_l_min -12
_diffrn_reflns_number 1183
_diffrn_reflns_theta_full 25.27
_diffrn_reflns_theta_max 25.27
_diffrn_reflns_theta_min 2.76
_diffrn_standards_decay_% 1
_diffrn_standards_interval_time 120
_diffrn_standards_number 3
_exptl_absorpt_coefficient_mu 0.074
_exptl_absorpt_correction_T_max 0.9926
_exptl_absorpt_correction_T_min 0.9781
_exptl_absorpt_correction_type psi-scan
_exptl_absorpt_process_details '(North <i>et al.</i>,  1968)'
_exptl_crystal_colour colorless
_exptl_crystal_density_diffrn 1.175
_exptl_crystal_density_method 'not measured'
_exptl_crystal_description block
_exptl_crystal_F_000 232
_exptl_crystal_size_max 0.30
_exptl_crystal_size_mid 0.20
_exptl_crystal_size_min 0.10
_refine_diff_density_max 0.192
_refine_diff_density_min -0.191
_refine_ls_extinction_method none
_refine_ls_goodness_of_fit_ref 1.017
_refine_ls_hydrogen_treatment constr
_refine_ls_matrix_type full
_refine_ls_number_parameters 73
_refine_ls_number_reflns 1106
_refine_ls_restrained_S_all 1.031
_refine_ls_R_factor_all 0.0896
_refine_ls_R_factor_gt 0.0573
_refine_ls_shift/su_max 0.000
_refine_ls_shift/su_mean 0.000
_refine_ls_structure_factor_coef Fsqd
_refine_ls_weighting_details 'calc w=1/[\s^2^(Fo^2^)+(0.05P)^2^+0.5P] where P=(Fo^2^+2Fc^2^)/3'
_refine_ls_weighting_scheme calc
_refine_ls_wR_factor_gt 0.1335
_refine_ls_wR_factor_ref 0.1544
_reflns_number_gt 746
_reflns_number_total 1106
_reflns_threshold_expression I>2\s(I)
_cod_data_source_file hk2583.cif
_cod_data_source_block I
_cod_original_sg_symbol_H-M 'P 21/n'
_cod_database_code 2220534
_cod_database_fobs_code 2220534

loop_
_symmetry_equiv_pos_as_xyz
'x, y, z'
'-x+1/2, y+1/2, -z+1/2'
'-x, -y, -z'
'x-1/2, -y-1/2, z-1/2'

loop_
_atom_site_type_symbol
_atom_site_label
_atom_site_fract_x
_atom_site_fract_y
_atom_site_fract_z
_atom_site_U_iso_or_equiv
_atom_site_adp_type
_atom_site_calc_flag
_atom_site_refinement_flags
_atom_site_occupancy
_atom_site_disorder_assembly
_atom_site_disorder_group
N N1 0.8161(3) 0.0759(3) 0.11504(18) 0.0480(6) Uani d U 1 . .
N N2 1.0351(3) 0.4188(3) 0.3558(2) 0.0595(7) Uani d . 1 . .
H H2A 0.9692 0.5137 0.3361 0.071 Uiso calc R 1 . .
H H2B 1.1237 0.4285 0.4177 0.071 Uiso calc R 1 . .
C C1 0.8752(4) -0.2454(4) 0.0569(3) 0.0616(8) Uani d . 1 . .
H H1B 0.7734 -0.2235 -0.0076 0.092 Uiso calc R 1 . .
H H1C 0.8626 -0.3507 0.1105 0.092 Uiso calc R 1 . .
H H1D 0.9602 -0.2730 0.0148 0.092 Uiso calc R 1 . .
C C2 0.9206(4) -0.0734(4) 0.1390(2) 0.0483(7) Uani d U 1 . .
C C3 0.8578(3) 0.2310(4) 0.1886(2) 0.0474(7) Uani d U 1 . .
H H3A 0.7857 0.3333 0.1709 0.057 Uiso calc R 1 . .
C C4 0.9987(3) 0.2519(4) 0.2884(2) 0.0478(7) Uani d U 1 . .
C C5 1.1033(3) 0.0962(4) 0.3130(2) 0.0503(7) Uani d U 1 . .
H H5A 1.2009 0.1007 0.3788 0.060 Uiso calc R 1 . .
C C6 1.0608(4) -0.0656(4) 0.2385(2) 0.0544(7) Uani d U 1 . .
H H6A 1.1290 -0.1713 0.2566 0.065 Uiso calc R 1 . .

loop_
_atom_site_aniso_label
_atom_site_aniso_U_11
_atom_site_aniso_U_22
_atom_site_aniso_U_33
_atom_site_aniso_U_12
_atom_site_aniso_U_13
_atom_site_aniso_U_23
N1 0.0679(13) 0.0494(13) 0.0253(10) -0.0054(11) 0.0098(9) 0.0006(10)
N2 0.0703(15) 0.0579(15) 0.0413(13) 0.0013(12) -0.0013(11) -0.0182(11)
C1 0.096(2) 0.0527(17) 0.0366(14) -0.0081(15) 0.0191(14) -0.0067(13)
C2 0.0835(18) 0.0426(14) 0.0242(12) -0.0001(13) 0.0234(12) 0.0044(11)
C3 0.0707(16) 0.0446(14) 0.0302(13) 0.0036(12) 0.0190(12) 0.0017(11)
C4 0.0772(17) 0.0489(15) 0.0206(11) -0.0019(13) 0.0187(11) -0.0033(11)
C5 0.0622(15) 0.0554(16) 0.0301(12) 0.0096(13) 0.0062(11) 0.0047(12)
C6 0.0844(19) 0.0481(15) 0.0326(13) 0.0087(14) 0.0190(13) 0.0038(12)

loop_
_atom_type_symbol
_atom_type_description
_atom_type_scat_dispersion_real
_atom_type_scat_dispersion_imag
_atom_type_scat_source
C C 0.0033 0.0016 'International Tables Vol C Tables 4.2.6.8 and 6.1.1.4'
H H 0.0000 0.0000 'International Tables Vol C Tables 4.2.6.8 and 6.1.1.4'
N N 0.0061 0.0033 'International Tables Vol C Tables 4.2.6.8 and 6.1.1.4'

loop_
_geom_angle_atom_site_label_1
_geom_angle_atom_site_label_2
_geom_angle_atom_site_label_3
_geom_angle_site_symmetry_1
_geom_angle_site_symmetry_3
_geom_angle
_geom_angle_publ_flag
C3 N1 C2 . . 117.9(2) ?
C4 N2 H2A . . 120.0 ?
C4 N2 H2B . . 120.0 ?
H2A N2 H2B . . 120.0 ?
C2 C1 H1B . . 109.5 ?
C2 C1 H1C . . 109.5 ?
H1B C1 H1C . . 109.5 ?
C2 C1 H1D . . 109.5 ?
H1B C1 H1D . . 109.5 ?
H1C C1 H1D . . 109.5 ?
N1 C2 C6 . . 120.2(2) ?
N1 C2 C1 . . 118.1(2) ?
C6 C2 C1 . . 121.7(3) ?
N1 C3 C4 . . 125.4(2) ?
N1 C3 H3A . . 117.3 ?
C4 C3 H3A . . 117.3 ?
N2 C4 C3 . . 121.6(2) ?
N2 C4 C5 . . 122.5(2) ?
C3 C4 C5 . . 115.9(2) ?
C6 C5 C4 . . 119.2(2) ?
C6 C5 H5A . . 120.4 ?
C4 C5 H5A . . 120.4 ?
C2 C6 C5 . . 121.3(3) ?
C2 C6 H6A . . 119.3 ?
C5 C6 H6A . . 119.3 ?

loop_
_geom_bond_atom_site_label_1
_geom_bond_atom_site_label_2
_geom_bond_site_symmetry_2
_geom_bond_distance
_geom_bond_publ_flag
N1 C3 . 1.338(3) ?
N1 C2 . 1.353(3) ?
N2 C4 . 1.371(3) ?
N2 H2A . 0.8600 ?
N2 H2B . 0.8600 ?
C1 C2 . 1.487(3) ?
C1 H1B . 0.9600 ?
C1 H1C . 0.9600 ?
C1 H1D . 0.9600 ?
C2 C6 . 1.365(4) ?
C3 C4 . 1.378(4) ?
C3 H3A . 0.9300 ?
C4 C5 . 1.390(4) ?
C5 C6 . 1.383(4) ?
C5 H5A . 0.9300 ?
C6 H6A . 0.9300 ?

loop_
_geom_hbond_atom_site_label_D
_geom_hbond_atom_site_label_H
_geom_hbond_atom_site_label_A
_geom_hbond_site_symmetry_A
_geom_hbond_distance_DH
_geom_hbond_distance_HA
_geom_hbond_distance_DA
_geom_hbond_angle_DHA
N2 H2B N1 4_666 0.86 2.29 3.131(3) 165

loop_
_geom_torsion_atom_site_label_1
_geom_torsion_atom_site_label_2
_geom_torsion_atom_site_label_3
_geom_torsion_atom_site_label_4
_geom_torsion_site_symmetry_1
_geom_torsion_site_symmetry_2
_geom_torsion_site_symmetry_3
_geom_torsion_site_symmetry_4
_geom_torsion
_geom_torsion_publ_flag
C3 N1 C2 C6 . . . . 2.2(3) ?
C3 N1 C2 C1 . . . . -179.6(2) ?
C2 N1 C3 C4 . . . . -0.5(4) ?
N1 C3 C4 N2 . . . . 177.4(2) ?
N1 C3 C4 C5 . . . . -0.4(4) ?
N2 C4 C5 C6 . . . . -178.1(2) ?
C3 C4 C5 C6 . . . . -0.3(4) ?
N1 C2 C6 C5 . . . . -2.9(4) ?
C1 C2 C6 C5 . . . . 178.9(2) ?
C4 C5 C6 C2 . . . . 1.9(4) ?

loop_
_cod_related_entry_id
_cod_related_entry_database
_cod_related_entry_code
1 ChemSpider 212713
